data_4067042
loop_
_publ_author_name
'Paul, Susann'
'Schweizer, W. Bernd'
'Ebert, Marc-Olivier'
'Gilmour, Ryan'

_publ_section_title
;
 A Novel Fluorinated Gold(I) N-Heterocyclic Carbene Complex: Exploiting
 Fluorine Stereoelectronic Effects To Control Molecular Topology
;
_journal_issue 20
_journal_name_full Organometallics
_journal_page_first 4424
_journal_paper_doi 10.1021/om100789n
_journal_volume 29
_journal_year 2010
_chemical_compound_source 'LOC ETH Zurich'
_chemical_formula_moiety 'C24 H20 Au Cl F N3 '
_chemical_formula_sum 'C24 H20 Au Cl F N3'
_chemical_formula_weight 601.866
_chemical_name_systematic
;
 ?
;
_space_group_IT_number 19
_symmetry_cell_setting orthorhombic
_symmetry_space_group_name_Hall 'P 2ac 2ab'
_symmetry_space_group_name_H-M 'P 21 21 21'
_atom_sites_solution_primary direct
_atom_sites_solution_secondary difmap
_cell_angle_alpha 90.00
_cell_angle_beta 90.00
_cell_angle_gamma 90.00
_cell_formula_units_Z 8
_cell_length_a 9.8352(2)
_cell_length_b 20.1882(4)
_cell_length_c 27.0406(6)
_cell_measurement_reflns_used 163030
_cell_measurement_temperature 173
_cell_measurement_theta_max 27.485
_cell_measurement_theta_min 2.753
_cell_volume 5369.05(19)
_computing_cell_refinement 'HKL Scalepack (Otwinowski & Minor 1997)'
_computing_data_collection KappaCCD
_computing_data_reduction 'Denzo and Scalepak (Otwinowski & Minor, 1997)'
_computing_structure_refinement 'SHELXL-97 (Sheldrick, 2008)'
_computing_structure_solution 'SHELXS-97 (Sheldrick, 2008)'
_diffrn_ambient_temperature 173
_diffrn_measured_fraction_theta_full 0.975
_diffrn_measured_fraction_theta_max 0.975
_diffrn_measurement_device KappaCCD
_diffrn_measurement_method CCD
_diffrn_orient_matrix_type X=UH
_diffrn_orient_matrix_UB_11 0.09216
_diffrn_orient_matrix_UB_12 -0.03598
_diffrn_orient_matrix_UB_13 0.02345
_diffrn_orient_matrix_UB_21 -0.01127
_diffrn_orient_matrix_UB_22 -0.04304
_diffrn_orient_matrix_UB_23 -0.02177
_diffrn_orient_matrix_UB_31 0.01316
_diffrn_orient_matrix_UB_32 0.01279
_diffrn_orient_matrix_UB_33 -0.03211
_diffrn_radiation_source 'fine-focus sealed tube'
_diffrn_radiation_type ' MoK\a'
_diffrn_radiation_wavelength_id all
_diffrn_reflns_av_R_equivalents 0.09
_diffrn_reflns_limit_h_max 10
_diffrn_reflns_limit_h_min -12
_diffrn_reflns_limit_k_max 26
_diffrn_reflns_limit_k_min -17
_diffrn_reflns_limit_l_max 35
_diffrn_reflns_limit_l_min -32
_diffrn_reflns_number 30180
_diffrn_reflns_theta_full 27.48
_diffrn_reflns_theta_max 27.48
_diffrn_reflns_theta_min 2.75
_exptl_absorpt_coefficient_mu 5.599
_exptl_absorpt_correction_T_max 0.590
_exptl_absorpt_correction_T_min 0.354
_exptl_absorpt_correction_type integration
_exptl_absorpt_process_details
;
Gaussian integration (Coppens, 1970)
;
_exptl_crystal_colour Colourless
_exptl_crystal_density_diffrn 1.489
_exptl_crystal_density_method 'not measured'
_exptl_crystal_description Cube
_exptl_crystal_F_000 2320.0
_exptl_crystal_size_max .225
_exptl_crystal_size_mid .18
_exptl_crystal_size_min .105
_refine_diff_density_max 1.942
_refine_diff_density_min -2.320
_refine_diff_density_rms 0.250
_refine_ls_abs_structure_details 'Flack H D (1983), Acta Cryst. A39, 876-881'
_refine_ls_abs_structure_Flack 0.086(17)
_refine_ls_extinction_method none
_refine_ls_goodness_of_fit_ref 1.518
_refine_ls_hydrogen_treatment constr
_refine_ls_matrix_type full
_refine_ls_number_parameters 541
_refine_ls_number_reflns 11306
_refine_ls_number_restraints 0
_refine_ls_restrained_S_all 1.518
_refine_ls_R_factor_all 0.0936
_refine_ls_R_factor_gt 0.0780
_refine_ls_shift/su_max 0.032
_refine_ls_shift/su_mean 0.005
_refine_ls_structure_factor_coef Fsqd
_refine_ls_weighting_details 'calc w=1/[\s^2^(Fo^2^)+ (0.1000P)^2^+0.0000P] where P=(Fo^2^+2Fc^2^)/3'
_refine_ls_weighting_scheme calc
_refine_ls_wR_factor_gt 0.2182
_refine_ls_wR_factor_ref 0.2250
_reflns_number_gt 9598
_reflns_number_total 11306
_reflns_threshold_expression >2sigma(I)
_cod_data_source_file om100789n_si_002.cif
_cod_data_source_block 13
_cod_depositor_comments
;
The following automatic conversions were performed:

'_symmetry_cell_setting' value 'Orthorhombic' changed to
'orthorhombic' according to
/home/saulius/struct/CIF-dictionaries/cif_core.dic dictionary named
'cif_core.dic' version 2.4.1 from 2010-06-29.

Automatic conversion script
Id: cif_fix_values 1715 2011-07-08 13:25:40Z adriana 
;
_cod_original_cell_volume 5369.0(2)
_cod_original_sg_symbol_H-M 'P 21 21 21    '
_cod_original_formula_sum 'C24 H20 Au Cl F N3 '
_cod_database_code 4067042

loop_
_symmetry_equiv_pos_as_xyz
+X,+Y,+Z
'-X+ 1/2,-Y,+Z+ 1/2'
'+X+ 1/2,-Y+ 1/2,-Z'
'-X,+Y+ 1/2,-Z+ 1/2'

loop_
_atom_site_label
_atom_site_type_symbol
_atom_site_fract_x
_atom_site_fract_y
_atom_site_fract_z
_atom_site_U_iso_or_equiv
_atom_site_adp_type
_atom_site_occupancy
_atom_site_symmetry_multiplicity
_atom_site_calc_flag
_atom_site_refinement_flags
Au1 Au 0.55934(6) 0.59356(3) 0.24857(2) 0.03702(18) Uani 1 1 d .
Au31 Au 0.59281(6) 0.48499(3) 0.33953(2) 0.03678(18) Uani 1 1 d .
Cl29 Cl 0.6756(5) 0.6810(2) 0.28163(18) 0.0467(10) Uani 1 1 d .
Cl60 Cl 0.8015(5) 0.4494(3) 0.31440(19) 0.0570(13) Uani 1 1 d .
F28 F 0.5638(11) 0.3999(5) 0.1233(3) 0.050(3) Uani 1 1 d .
F59 F 0.3909(10) 0.6228(4) 0.4656(3) 0.042(2) Uani 1 1 d .
N1 N 0.4771(15) 0.4562(7) 0.2127(5) 0.042(3) Uani 1 1 d .
N3 N 0.3027(16) 0.5177(8) 0.2230(6) 0.049(4) Uani 1 1 d .
N4 N 0.2575(16) 0.4534(7) 0.2152(6) 0.049(4) Uani 1 1 d .
N32 N 0.3719(13) 0.5762(7) 0.3711(4) 0.033(3) Uani 1 1 d .
N34 N 0.2893(14) 0.4796(8) 0.3617(5) 0.043(3) Uani 1 1 d .
N35 N 0.1827(15) 0.5184(8) 0.3751(5) 0.044(3) Uani 1 1 d .
C2 C 0.4494(15) 0.5195(8) 0.2240(6) 0.034(3) Uani 1 1 d .
C5 C 0.354(2) 0.4219(9) 0.2106(8) 0.053(5) Uani 1 1 d .
C6 C 0.397(3) 0.3477(9) 0.2027(9) 0.075(8) Uani 1 1 d .
C7 C 0.554(2) 0.3486(9) 0.2163(9) 0.063(6) Uani 1 1 d .
C8 C 0.6035(18) 0.4185(7) 0.2067(7) 0.042(4) Uani 1 1 d .
C9 C 0.2108(18) 0.5702(8) 0.2351(7) 0.041(4) Uani 1 1 d .
C10 C 0.241(3) 0.6366(10) 0.2247(9) 0.072(7) Uani 1 1 d .
C11 C 0.158(2) 0.6838(9) 0.2336(8) 0.051(5) Uani 1 1 d .
C12 C 0.034(2) 0.6687(11) 0.2574(8) 0.060(6) Uani 1 1 d .
C13 C 0.004(2) 0.6034(9) 0.2685(7) 0.049(5) Uani 1 1 d .
C14 C 0.0943(19) 0.5556(8) 0.2579(6) 0.043(4) Uani 1 1 d .
C15 C 0.6738(16) 0.4270(10) 0.1571(6) 0.045(5) Uani 1 1 d .
C16 C 0.806(2) 0.3818(8) 0.1517(6) 0.047(5) Uani 1 1 d .
C17 C 0.8823(19) 0.3729(11) 0.1893(9) 0.063(6) Uani 1 1 d .
C18 C 1.006(2) 0.3357(11) 0.1838(8) 0.056(5) Uani 1 1 d .
C19 C 1.020(3) 0.3075(9) 0.1385(9) 0.062(6) Uani 1 1 d .
C20 C 0.945(2) 0.3164(9) 0.1007(9) 0.058(6) Uani 1 1 d .
C21 C 0.818(2) 0.3544(9) 0.1048(8) 0.054(5) Uani 1 1 d .
C22 C 0.6893(19) 0.4969(8) 0.1440(7) 0.047(5) Uani 1 1 d .
C23 C 0.804(2) 0.5332(9) 0.1606(9) 0.060(6) Uani 1 1 d .
C24 C 0.830(3) 0.5930(11) 0.1460(9) 0.068(6) Uani 1 1 d .
C25 C 0.729(3) 0.6307(12) 0.1171(7) 0.066(6) Uani 1 1 d .
C26 C 0.624(4) 0.5990(10) 0.0994(11) 0.098(11) Uani 1 1 d .
C27 C 0.596(2) 0.5308(10) 0.1133(8) 0.060(5) Uani 1 1 d .
C33 C 0.4009(17) 0.5127(8) 0.3603(5) 0.034(3) Uani 1 1 d .
C36 C 0.2304(15) 0.5796(9) 0.3804(5) 0.036(4) Uani 1 1 d .
C37 C 0.1821(19) 0.6438(10) 0.3864(7) 0.049(5) Uani 1 1 d .
C38 C 0.3147(18) 0.6876(9) 0.3729(6) 0.041(4) Uani 1 1 d .
C39 C 0.4375(16) 0.6432(8) 0.3817(6) 0.036(4) Uani 1 1 d .
C40 C 0.2636(19) 0.4117(8) 0.3506(6) 0.043(4) Uani 1 1 d .
C41 C 0.364(2) 0.3634(10) 0.3520(8) 0.060(6) Uani 1 1 d .
C42 C 0.332(2) 0.2991(9) 0.3382(11) 0.070(7) Uani 1 1 d .
C43 C 0.214(3) 0.2861(11) 0.3223(8) 0.067(7) Uani 1 1 d .
C44 C 0.106(2) 0.3308(9) 0.3238(8) 0.061(6) Uani 1 1 d .
C45 C 0.1353(18) 0.3942(8) 0.3348(7) 0.043(4) Uani 1 1 d .
C46 C 0.4951(16) 0.6468(8) 0.4320(6) 0.039(4) Uani 1 1 d .
C47 C 0.5224(17) 0.7174(9) 0.4494(6) 0.040(4) Uani 1 1 d .
C48 C 0.435(2) 0.7524(7) 0.4797(6) 0.044(4) Uani 1 1 d .
C49 C 0.454(3) 0.8153(11) 0.4929(7) 0.062(6) Uani 1 1 d .
C50 C 0.570(2) 0.8510(7) 0.4736(6) 0.046(5) Uani 1 1 d .
C51 C 0.6621(18) 0.8184(9) 0.4404(7) 0.047(5) Uani 1 1 d .
C52 C 0.6288(16) 0.7526(7) 0.4283(6) 0.034(3) Uani 1 1 d .
C53 C 0.6178(19) 0.6013(8) 0.4409(6) 0.042(4) Uani 1 1 d .
C54 C 0.623(3) 0.5656(12) 0.4865(9) 0.074(7) Uani 1 1 d .
C55 C 0.747(3) 0.5203(9) 0.4896(11) 0.079(9) Uani 1 1 d .
C56 C 0.842(3) 0.5169(16) 0.4558(9) 0.095(11) Uani 1 1 d .
C57 C 0.832(2) 0.5578(9) 0.4166(9) 0.059(6) Uani 1 1 d .
C58 C 0.7272(19) 0.5991(11) 0.4054(7) 0.052(5) Uani 1 1 d .
H6A H 0.3818 0.3325 0.1649 0.090 Uiso 1 1 calc R
H6B H 0.3417 0.3150 0.2269 0.090 Uiso 1 1 calc R
H7A H 0.5692 0.3355 0.2546 0.075 Uiso 1 1 calc R
H7B H 0.6096 0.3138 0.1935 0.075 Uiso 1 1 calc R
H8 H 0.6732 0.4326 0.2357 0.050 Uiso 1 1 calc R
H10 H 0.3287 0.6472 0.2098 0.087 Uiso 1 1 calc R
H11 H 0.1801 0.7294 0.2242 0.061 Uiso 1 1 calc R
H12 H -0.0294 0.7041 0.2661 0.072 Uiso 1 1 calc R
H13 H -0.0832 0.5921 0.2839 0.059 Uiso 1 1 calc R
H14 H 0.0745 0.5096 0.2670 0.052 Uiso 1 1 calc R
H17 H 0.8570 0.3913 0.2216 0.075 Uiso 1 1 calc R
H18 H 1.0734 0.3311 0.2102 0.067 Uiso 1 1 calc R
H19 H 1.0968 0.2769 0.1345 0.074 Uiso 1 1 calc R
H20 H 0.9719 0.2978 0.0687 0.069 Uiso 1 1 calc R
H21 H 0.7510 0.3596 0.0782 0.065 Uiso 1 1 calc R
H23 H 0.8659 0.5122 0.1841 0.072 Uiso 1 1 calc R
H24 H 0.9170 0.6134 0.1544 0.082 Uiso 1 1 calc R
H25 H 0.7405 0.6783 0.1113 0.080 Uiso 1 1 calc R
H26 H 0.5636 0.6215 0.0761 0.118 Uiso 1 1 calc R
H27 H 0.5132 0.5087 0.1017 0.072 Uiso 1 1 calc R
H37A H 0.1492 0.6526 0.4239 0.059 Uiso 1 1 calc R
H37B H 0.0991 0.6540 0.3614 0.059 Uiso 1 1 calc R
H38A H 0.3110 0.7034 0.3347 0.049 Uiso 1 1 calc R
H38B H 0.3198 0.7310 0.3962 0.049 Uiso 1 1 calc R
H39 H 0.5154 0.6535 0.3547 0.043 Uiso 1 1 calc R
H41 H 0.4564 0.3746 0.3627 0.072 Uiso 1 1 calc R
H42 H 0.4002 0.2639 0.3406 0.084 Uiso 1 1 calc R
H43 H 0.1971 0.2422 0.3082 0.080 Uiso 1 1 calc R
H44 H 0.0121 0.3167 0.3172 0.074 Uiso 1 1 calc R
H45 H 0.0650 0.4283 0.3314 0.052 Uiso 1 1 calc R
H48 H 0.3535 0.7296 0.4921 0.053 Uiso 1 1 calc R
H49 H 0.3906 0.8372 0.5155 0.075 Uiso 1 1 calc R
H50 H 0.5857 0.8973 0.4831 0.055 Uiso 1 1 calc R
H51 H 0.7428 0.8405 0.4270 0.056 Uiso 1 1 calc R
H52 H 0.6845 0.7302 0.4034 0.041 Uiso 1 1 calc R
H54 H 0.5542 0.5697 0.5126 0.089 Uiso 1 1 calc R
H55 H 0.7554 0.4919 0.5188 0.095 Uiso 1 1 calc R
H56 H 0.9181 0.4857 0.4589 0.114 Uiso 1 1 calc R
H57 H 0.9091 0.5579 0.3935 0.071 Uiso 1 1 calc R
H58 H 0.7260 0.6256 0.3751 0.063 Uiso 1 1 calc R

loop_
_atom_site_aniso_label
_atom_site_aniso_U_11
_atom_site_aniso_U_22
_atom_site_aniso_U_33
_atom_site_aniso_U_23
_atom_site_aniso_U_13
_atom_site_aniso_U_12
Au1 0.0404(4) 0.0346(3) 0.0361(3) -0.0018(3) 0.0059(3) 0.0008(2)
Au31 0.0279(3) 0.0453(3) 0.0371(3) -0.0106(3) -0.0006(3) 0.0025(3)
Cl29 0.049(3) 0.034(2) 0.057(3) -0.0055(18) 0.010(2) -0.0097(19)
Cl60 0.033(2) 0.088(4) 0.051(3) -0.025(2) -0.003(2) 0.008(2)
F28 0.051(6) 0.063(6) 0.035(5) -0.016(4) -0.013(4) -0.017(5)
F59 0.043(6) 0.044(5) 0.039(5) 0.001(4) 0.014(4) -0.002(4)
N1 0.036(8) 0.039(8) 0.049(9) -0.013(6) 0.008(6) -0.015(6)
N3 0.048(9) 0.047(9) 0.053(9) -0.001(8) -0.001(7) -0.004(8)
N4 0.041(9) 0.034(8) 0.072(11) 0.005(7) 0.003(8) -0.006(7)
N32 0.029(7) 0.049(8) 0.021(6) 0.001(5) -0.003(5) -0.003(6)
N34 0.036(7) 0.062(10) 0.033(7) 0.012(7) -0.012(6) -0.015(8)
N35 0.044(8) 0.051(9) 0.037(7) -0.007(7) -0.007(6) 0.023(8)
C2 0.024(7) 0.037(8) 0.040(8) 0.006(7) 0.001(6) -0.016(7)
C5 0.050(11) 0.036(10) 0.072(14) -0.001(9) -0.014(10) 0.009(9)
C6 0.11(2) 0.021(9) 0.092(16) -0.021(9) -0.052(16) 0.018(11)
C7 0.060(13) 0.041(10) 0.086(15) 0.002(10) 0.039(12) -0.001(9)
C8 0.034(8) 0.020(8) 0.072(12) -0.020(7) 0.013(8) -0.006(7)
C9 0.034(9) 0.040(9) 0.048(10) 0.013(7) -0.007(7) -0.009(7)
C10 0.083(17) 0.037(12) 0.096(18) 0.021(11) -0.029(14) -0.020(11)
C11 0.048(11) 0.028(9) 0.077(14) 0.007(8) 0.006(9) -0.001(8)
C12 0.051(11) 0.072(14) 0.057(13) -0.011(10) -0.008(10) 0.029(10)
C13 0.041(10) 0.054(12) 0.053(11) -0.017(9) -0.002(8) 0.008(9)
C14 0.050(10) 0.043(9) 0.036(9) 0.006(7) 0.028(8) 0.012(8)
C15 0.032(8) 0.082(13) 0.022(7) -0.026(8) -0.004(7) -0.017(8)
C16 0.078(14) 0.027(8) 0.035(10) 0.001(7) 0.008(9) -0.003(8)
C17 0.031(10) 0.092(16) 0.065(13) 0.025(11) 0.022(9) 0.020(10)
C18 0.045(11) 0.075(14) 0.049(11) -0.010(10) 0.022(9) -0.008(10)
C19 0.080(16) 0.031(10) 0.075(15) -0.004(9) 0.032(13) 0.016(10)
C20 0.067(14) 0.039(10) 0.067(14) -0.009(9) 0.045(12) 0.010(10)
C21 0.059(13) 0.034(10) 0.071(13) -0.016(9) 0.013(10) -0.008(9)
C22 0.047(10) 0.027(9) 0.066(12) -0.025(7) -0.008(9) 0.004(7)
C23 0.057(12) 0.035(10) 0.087(15) -0.007(10) -0.036(12) -0.006(8)
C24 0.083(16) 0.041(11) 0.080(16) -0.012(10) 0.001(12) 0.006(11)
C25 0.091(19) 0.070(15) 0.038(11) 0.016(10) 0.012(11) 0.002(14)
C26 0.16(3) 0.021(10) 0.11(2) -0.013(11) -0.05(2) 0.036(14)
C27 0.056(12) 0.064(13) 0.060(12) 0.010(9) 0.009(10) 0.000(11)
C33 0.052(9) 0.039(8) 0.012(6) -0.006(6) 0.009(6) -0.011(8)
C36 0.025(7) 0.060(11) 0.022(7) -0.014(7) 0.016(6) -0.010(7)
C37 0.032(9) 0.069(13) 0.047(11) 0.007(9) 0.021(8) 0.009(9)
C38 0.048(10) 0.045(10) 0.029(8) -0.004(7) -0.024(8) 0.010(8)
C39 0.029(8) 0.037(8) 0.042(9) -0.004(7) 0.010(7) -0.007(7)
C40 0.055(11) 0.030(8) 0.044(10) -0.004(7) 0.008(8) -0.017(8)
C41 0.046(11) 0.052(12) 0.080(15) -0.020(10) -0.014(10) -0.003(9)
C42 0.042(11) 0.021(9) 0.15(2) -0.015(12) -0.011(14) 0.002(7)
C43 0.098(19) 0.051(13) 0.052(12) -0.007(9) -0.011(12) -0.030(13)
C44 0.056(12) 0.029(9) 0.099(17) 0.000(9) -0.039(12) -0.008(9)
C45 0.044(9) 0.039(9) 0.045(10) -0.004(7) -0.007(8) -0.002(7)
C46 0.029(8) 0.047(10) 0.041(9) 0.005(7) 0.021(7) 0.004(7)
C47 0.039(10) 0.049(10) 0.032(8) -0.013(7) -0.002(7) 0.012(8)
C48 0.059(12) 0.029(8) 0.043(9) 0.012(7) -0.009(9) -0.015(8)
C49 0.078(15) 0.067(14) 0.042(11) -0.022(9) 0.001(10) 0.002(12)
C50 0.072(14) 0.019(7) 0.048(10) -0.001(6) -0.026(10) 0.002(8)
C51 0.034(9) 0.061(12) 0.045(10) -0.010(8) -0.026(8) 0.005(8)
C52 0.038(9) 0.031(8) 0.032(8) -0.006(6) -0.003(7) -0.009(7)
C53 0.056(11) 0.024(8) 0.045(9) -0.004(7) 0.000(8) 0.021(7)
C54 0.088(18) 0.079(16) 0.056(13) 0.022(11) -0.037(13) -0.017(13)
C55 0.093(18) 0.021(9) 0.12(2) 0.005(11) -0.067(17) 0.022(11)
C56 0.068(15) 0.15(3) 0.066(15) -0.054(17) -0.034(12) 0.082(18)
C57 0.050(12) 0.033(10) 0.094(17) -0.024(10) -0.021(12) 0.010(9)
C58 0.047(11) 0.072(13) 0.037(9) -0.021(9) -0.017(8) -0.017(10)

loop_
_atom_type_symbol
_atom_type_description
_atom_type_scat_dispersion_real
_atom_type_scat_dispersion_imag
_atom_type_scat_source
C C 0.0033 0.0016 'International Tables Vol C Tables 4.2.6.8 and 6.1.1.4'
H H 0.0000 0.0000 'International Tables Vol C Tables 4.2.6.8 and 6.1.1.4'
Au Au -2.0133 8.8022 'International Tables Vol C Tables 4.2.6.8 and 6.1.1.4'
Cl Cl 0.1484 0.1585 'International Tables Vol C Tables 4.2.6.8 and 6.1.1.4'
F F 0.0171 0.0103 'International Tables Vol C Tables 4.2.6.8 and 6.1.1.4'
N N 0.0061 0.0033 'International Tables Vol C Tables 4.2.6.8 and 6.1.1.4'

loop_
_diffrn_radiation_wavelength
0.71073

loop_
_exptl_crystal_face_index_h
_exptl_crystal_face_index_k
_exptl_crystal_face_index_l
_exptl_crystal_face_perp_dist
0 0 1 0.024
0 0 -1 0.076
1 0 -4 0.127
-1 0 0 0.113
0 1 0 0.138
1 -8 0 0.052
1 -2 0 0.050

loop_
_geom_angle_atom_site_label_1
_geom_angle_atom_site_label_2
_geom_angle_atom_site_label_3
_geom_angle
C2 Au1 Cl29 175.8(5)
C2 Au1 Au31 78.6(4)
Cl29 Au1 Au31 99.84(12)
C33 Au31 Cl60 177.0(4)
C33 Au31 Au1 86.0(4)
Cl60 Au31 Au1 94.41(15)
C2 N1 C5 107.7(14)
C2 N1 C8 133.7(13)
C5 N1 C8 118.4(13)
N4 N3 C9 121.7(15)
N4 N3 C2 110.3(15)
C9 N3 C2 127.4(16)
C5 N4 N3 105.7(17)
C33 N32 C36 107.0(13)
C33 N32 C39 142.8(14)
C36 N32 C39 109.8(13)
C33 N34 N35 111.4(15)
C33 N34 C40 130.3(16)
N35 N34 C40 118.3(14)
C36 N35 N34 107.0(14)
N1 C2 N3 100.0(13)
N1 C2 Au1 133.7(12)
N3 C2 Au1 125.2(13)
N4 C5 N1 116.0(17)
N4 C5 C6 140(2)
N1 C5 C6 103.8(17)
C5 C6 C7 103.0(16)
C8 C7 C6 106.3(17)
N1 C8 C7 101.2(14)
N1 C8 C15 115.2(16)
C7 C8 C15 113.6(14)
C14 C9 C10 118.9(19)
C14 C9 N3 118.9(15)
C10 C9 N3 122.1(19)
C11 C10 C9 123(2)
C10 C11 C12 118.3(19)
C13 C12 C11 119.5(17)
C14 C13 C12 119.6(19)
C9 C14 C13 120.5(17)
C22 C15 C8 111.8(14)
C22 C15 F28 106.0(14)
C8 C15 F28 99.6(12)
C22 C15 C16 116.4(14)
C8 C15 C16 112.9(15)
F28 C15 C16 108.5(13)
C17 C16 C21 128(2)
C17 C16 C15 119.1(16)
C21 C16 C15 112.6(17)
C16 C17 C18 119(2)
C19 C18 C17 114(2)
C20 C19 C18 127(2)
C19 C20 C21 120.3(19)
C16 C21 C20 111(2)
C27 C22 C23 116.8(17)
C27 C22 C15 122.8(16)
C23 C22 C15 120.4(17)
C24 C23 C22 123(2)
C23 C24 C25 121(2)
C26 C25 C24 118(2)
C25 C26 C27 121(2)
C22 C27 C26 119(2)
N34 C33 N32 108.0(15)
N34 C33 Au31 130.7(13)
N32 C33 Au31 121.0(11)
N35 C36 C37 139.4(16)
N35 C36 N32 106.4(14)
C37 C36 N32 113.6(14)
C36 C37 C38 102.1(13)
C39 C38 C37 106.3(13)
C46 C39 C38 114.9(13)
C46 C39 N32 112.3(13)
C38 C39 N32 99.1(13)
C45 C40 C41 118.7(16)
C45 C40 N34 118.3(16)
C41 C40 N34 122.9(16)
C40 C41 C42 119.2(18)
C43 C42 C41 119.6(19)
C42 C43 C44 123.8(19)
C45 C44 C43 117.2(18)
C44 C45 C40 120.7(17)
F59 C46 C39 106.8(13)
F59 C46 C47 104.0(12)
C39 C46 C47 113.5(14)
F59 C46 C53 104.9(13)
C39 C46 C53 114.7(14)
C47 C46 C53 111.8(14)
C48 C47 C52 116.8(16)
C48 C47 C46 123.4(15)
C52 C47 C46 119.0(14)
C49 C48 C47 123.6(19)
C48 C49 C50 119.5(19)
C51 C50 C49 119.6(16)
C52 C51 C50 115.6(17)
C47 C52 C51 124.4(16)
C54 C53 C58 122.3(19)
C54 C53 C46 117.5(18)
C58 C53 C46 120.1(15)
C53 C54 C55 112(2)
C56 C55 C54 124(2)
C55 C56 C57 118(2)
C56 C57 C58 127(2)
C57 C58 C53 116(2)
C5 C6 H6A 111.2
C7 C6 H6A 111.2
C5 C6 H6B 111.2
C7 C6 H6B 111.2
H6A C6 H6B 109.1
C8 C7 H7A 110.5
C6 C7 H7A 110.5
C8 C7 H7B 110.5
C6 C7 H7B 110.5
H7A C7 H7B 108.7
N1 C8 H8 108.8
C7 C8 H8 108.8
C15 C8 H8 108.8
C11 C10 H10 118.5
C9 C10 H10 118.5
C10 C11 H11 120.9
C12 C11 H11 120.9
C13 C12 H12 120.3
C11 C12 H12 120.3
C14 C13 H13 120.2
C12 C13 H13 120.2
C9 C14 H14 119.7
C13 C14 H14 119.7
C16 C17 H17 120.4
C18 C17 H17 120.4
C19 C18 H18 123.2
C17 C18 H18 123.2
C20 C19 H19 116.4
C18 C19 H19 116.4
C19 C20 H20 119.8
C21 C20 H20 119.8
C16 C21 H21 124.7
C20 C21 H21 124.7
C24 C23 H23 118.6
C22 C23 H23 118.6
C23 C24 H24 119.6
C25 C24 H24 119.6
C26 C25 H25 121.0
C24 C25 H25 121.0
C25 C26 H26 119.2
C27 C26 H26 119.3
C22 C27 H27 120.5
C26 C27 H27 120.5
C36 C37 H37A 111.4
C38 C37 H37A 111.4
C36 C37 H37B 111.4
C38 C37 H37B 111.4
H37A C37 H37B 109.2
C39 C38 H38A 110.5
C37 C38 H38A 110.5
C39 C38 H38B 110.5
C37 C38 H38B 110.5
H38A C38 H38B 108.7
C46 C39 H39 110.0
C38 C39 H39 110.0
N32 C39 H39 110.0
C40 C41 H41 120.4
C42 C41 H41 120.4
C43 C42 H42 120.2
C41 C42 H42 120.2
C42 C43 H43 118.1
C44 C43 H43 118.1
C45 C44 H44 121.4
C43 C44 H44 121.4
C44 C45 H45 119.7
C40 C45 H45 119.7
C49 C48 H48 118.2
C47 C48 H48 118.2
C48 C49 H49 120.2
C50 C49 H49 120.2
C51 C50 H50 120.2
C49 C50 H50 120.2
C52 C51 H51 122.2
C50 C51 H51 122.2
C47 C52 H52 117.8
C51 C52 H52 117.8
C53 C54 H54 123.9
C55 C54 H54 123.9
C56 C55 H55 117.9
C54 C55 H55 117.8
C55 C56 H56 121.2
C57 C56 H56 121.2
C56 C57 H57 116.4
C58 C57 H57 116.4
C57 C58 H58 122.0
C53 C58 H58 122.0

loop_
_geom_bond_atom_site_label_1
_geom_bond_atom_site_label_2
_geom_bond_distance
Au1 C2 1.961(15)
Au1 Cl29 2.285(4)
Au1 Au31 3.3108(9)
Au31 C33 2.047(17)
Au31 Cl60 2.279(5)
F28 C15 1.519(16)
F59 C46 1.454(17)
N1 C2 1.34(2)
N1 C5 1.40(2)
N1 C8 1.47(2)
N3 N4 1.39(2)
N3 C9 1.43(2)
N3 C2 1.44(2)
N4 C5 1.15(2)
N32 C33 1.34(2)
N32 C36 1.417(19)
N32 C39 1.53(2)
N34 C33 1.29(2)
N34 N35 1.36(2)
N34 C40 1.43(2)
N35 C36 1.33(2)
C5 C6 1.57(2)
C6 C7 1.59(3)
C7 C8 1.51(2)
C8 C15 1.52(2)
C9 C14 1.33(2)
C9 C10 1.40(3)
C10 C11 1.27(3)
C11 C12 1.41(3)
C12 C13 1.39(3)
C13 C14 1.34(2)
C15 C22 1.46(3)
C15 C16 1.59(3)
C16 C17 1.28(3)
C16 C21 1.39(3)
C17 C18 1.44(3)
C18 C19 1.36(3)
C19 C20 1.28(3)
C20 C21 1.47(3)
C22 C27 1.41(3)
C22 C23 1.42(2)
C23 C24 1.29(3)
C24 C25 1.47(3)
C25 C26 1.30(4)
C26 C27 1.45(3)
C36 C37 1.39(3)
C37 C38 1.62(3)
C38 C39 1.52(2)
C39 C46 1.47(2)
C40 C45 1.38(2)
C40 C41 1.39(3)
C41 C42 1.39(3)
C42 C43 1.27(3)
C43 C44 1.39(3)
C44 C45 1.35(2)
C46 C47 1.53(2)
C46 C53 1.54(2)
C47 C48 1.38(2)
C47 C52 1.39(2)
C48 C49 1.33(2)
C49 C50 1.45(3)
C50 C51 1.43(3)
C51 C52 1.41(2)
C53 C54 1.43(3)
C53 C58 1.44(3)
C54 C55 1.53(3)
C55 C56 1.31(4)
C56 C57 1.35(4)
C57 C58 1.36(3)
C6 H6A 1.0800
C6 H6B 1.0800
C7 H7A 1.0800
C7 H7B 1.0800
C8 H8 1.0800
C10 H10 0.9800
C11 H11 0.9800
C12 H12 0.9800
C13 H13 0.9800
C14 H14 0.9800
C17 H17 0.9800
C18 H18 0.9800
C19 H19 0.9800
C20 H20 0.9800
C21 H21 0.9800
C23 H23 0.9800
C24 H24 0.9800
C25 H25 0.9800
C26 H26 0.9800
C27 H27 0.9800
C37 H37A 1.0800
C37 H37B 1.0800
C38 H38A 1.0800
C38 H38B 1.0800
C39 H39 1.0800
C41 H41 0.9800
C42 H42 0.9800
C43 H43 0.9800
C44 H44 0.9800
C45 H45 0.9800
C48 H48 0.9800
C49 H49 0.9800
C50 H50 0.9800
C51 H51 0.9800
C52 H52 0.9800
C54 H54 0.9800
C55 H55 0.9800
C56 H56 0.9800
C57 H57 0.9800
C58 H58 0.9800

loop_
_geom_torsion_atom_site_label_1
_geom_torsion_atom_site_label_2
_geom_torsion_atom_site_label_3
_geom_torsion_atom_site_label_4
_geom_torsion
C2 Au1 Au31 C33 -77.0(6)
Cl29 Au1 Au31 C33 99.1(4)
C2 Au1 Au31 Cl60 100.0(5)
Cl29 Au1 Au31 Cl60 -83.95(17)
C9 N3 N4 C5 -173.8(18)
C2 N3 N4 C5 -2(2)
C33 N34 N35 C36 2.5(17)
C40 N34 N35 C36 -176.3(13)
C5 N1 C2 N3 -5.3(18)
C8 N1 C2 N3 -179.6(18)
C5 N1 C2 Au1 163.2(14)
C8 N1 C2 Au1 -11(3)
N4 N3 C2 N1 4.5(18)
C9 N3 C2 N1 176.0(16)
N4 N3 C2 Au1 -165.3(12)
C9 N3 C2 Au1 6(2)
Cl29 Au1 C2 N1 -129(6)
Au31 Au1 C2 N1 -60.9(15)
Cl29 Au1 C2 N3 37(8)
Au31 Au1 C2 N3 105.2(13)
N3 N4 C5 N1 -2(3)
N3 N4 C5 C6 177(3)
C2 N1 C5 N4 5(3)
C8 N1 C5 N4 -179(2)
C2 N1 C5 C6 -174.4(15)
C8 N1 C5 C6 1(2)
N4 C5 C6 C7 -164(3)
N1 C5 C6 C7 15(2)
C5 C6 C7 C8 -26(2)
C2 N1 C8 C7 156.5(19)
C5 N1 C8 C7 -17(2)
C2 N1 C8 C15 -81(2)
C5 N1 C8 C15 105.6(18)
C6 C7 C8 N1 26(2)
C6 C7 C8 C15 -98.4(19)
N4 N3 C9 C14 27(3)
C2 N3 C9 C14 -144.0(18)
N4 N3 C9 C10 -154.6(18)
C2 N3 C9 C10 35(3)
C14 C9 C10 C11 -4(3)
N3 C9 C10 C11 177(2)
C9 C10 C11 C12 3(3)
C10 C11 C12 C13 -3(3)
C11 C12 C13 C14 2(3)
C10 C9 C14 C13 3(3)
N3 C9 C14 C13 -177.9(17)
C12 C13 C14 C9 -3(3)
N1 C8 C15 C22 49.8(18)
C7 C8 C15 C22 165.9(17)
N1 C8 C15 F28 -61.8(16)
C7 C8 C15 F28 54(2)
N1 C8 C15 C16 -176.7(13)
C7 C8 C15 C16 -61(2)
C22 C15 C16 C17 94(2)
C8 C15 C16 C17 -37(2)
F28 C15 C16 C17 -146.9(17)
C22 C15 C16 C21 -88.8(18)
C8 C15 C16 C21 140.0(15)
F28 C15 C16 C21 31(2)
C21 C16 C17 C18 7(3)
C15 C16 C17 C18 -176.1(17)
C16 C17 C18 C19 -7(3)
C17 C18 C19 C20 8(3)
C18 C19 C20 C21 -8(4)
C17 C16 C21 C20 -6(3)
C15 C16 C21 C20 176.7(15)
C19 C20 C21 C16 6(3)
C8 C15 C22 C27 -95(2)
F28 C15 C22 C27 12(2)
C16 C15 C22 C27 132.8(18)
C8 C15 C22 C23 87(2)
F28 C15 C22 C23 -165.9(17)
C16 C15 C22 C23 -45(2)
C27 C22 C23 C24 -5(3)
C15 C22 C23 C24 173(2)
C22 C23 C24 C25 10(4)
C23 C24 C25 C26 -12(4)
C24 C25 C26 C27 9(4)
C23 C22 C27 C26 2(3)
C15 C22 C27 C26 -176(2)
C25 C26 C27 C22 -5(4)
N35 N34 C33 N32 -2.1(16)
C40 N34 C33 N32 176.5(15)
N35 N34 C33 Au31 -176.4(11)
C40 N34 C33 Au31 2(2)
C36 N32 C33 N34 1.0(16)
C39 N32 C33 N34 172.6(17)
C36 N32 C33 Au31 175.9(10)
C39 N32 C33 Au31 -12(3)
Cl60 Au31 C33 N34 17(9)
Au1 Au31 C33 N34 115.6(14)
Cl60 Au31 C33 N32 -156(8)
Au1 Au31 C33 N32 -58.0(11)
N34 N35 C36 C37 169(2)
N34 N35 C36 N32 -1.7(16)
C33 N32 C36 N35 0.5(16)
C39 N32 C36 N35 -174.1(12)
C33 N32 C36 C37 -172.6(14)
C39 N32 C36 C37 12.8(18)
N35 C36 C37 C38 -163.2(19)
N32 C36 C37 C38 6.6(18)
C36 C37 C38 C39 -23.5(17)
C37 C38 C39 C46 -90.7(16)
C37 C38 C39 N32 29.1(15)
C33 N32 C39 C46 -76(2)
C36 N32 C39 C46 95.5(15)
C33 N32 C39 C38 162.3(18)
C36 N32 C39 C38 -26.3(15)
C33 N34 C40 C45 -153.0(17)
N35 N34 C40 C45 26(2)
C33 N34 C40 C41 23(3)
N35 N34 C40 C41 -158.9(17)
C45 C40 C41 C42 -1(3)
N34 C40 C41 C42 -176(2)
C40 C41 C42 C43 3(4)
C41 C42 C43 C44 -9(4)
C42 C43 C44 C45 12(4)
C43 C44 C45 C40 -9(3)
C41 C40 C45 C44 4(3)
N34 C40 C45 C44 179.9(18)
C38 C39 C46 F59 63.6(17)
N32 C39 C46 F59 -48.6(16)
C38 C39 C46 C47 -50.4(19)
N32 C39 C46 C47 -162.6(13)
C38 C39 C46 C53 179.3(14)
N32 C39 C46 C53 67.1(18)
F59 C46 C47 C48 -17(2)
C39 C46 C47 C48 98.3(19)
C53 C46 C47 C48 -130.0(17)
F59 C46 C47 C52 172.9(14)
C39 C46 C47 C52 -71.4(19)
C53 C46 C47 C52 60(2)
C52 C47 C48 C49 -6(3)
C46 C47 C48 C49 -176.2(18)
C47 C48 C49 C50 2(3)
C48 C49 C50 C51 0(3)
C49 C50 C51 C52 1(2)
C48 C47 C52 C51 8(3)
C46 C47 C52 C51 178.4(15)
C50 C51 C52 C47 -6(2)
F59 C46 C53 C54 -20(2)
C39 C46 C53 C54 -137.1(17)
C47 C46 C53 C54 91.9(19)
F59 C46 C53 C58 163.8(14)
C39 C46 C53 C58 47(2)
C47 C46 C53 C58 -84.1(19)
C58 C53 C54 C55 -6(3)
C46 C53 C54 C55 177.7(16)
C53 C54 C55 C56 4(3)
C54 C55 C56 C57 2(4)
C55 C56 C57 C58 -6(4)
C56 C57 C58 C53 3(3)
C54 C53 C58 C57 4(3)
C46 C53 C58 C57 179.4(16)
